data_2236654
loop_
_publ_author_name
'Zai, De-Xin'

_publ_section_title
;
 1,4-Dibromobutane-2,3-dione
;
_journal_coeditor_code SU2517
_journal_issue 11
_journal_name_full 'Acta Crystallographica Section E'
_journal_page_first o3245
_journal_paper_doi 10.1107/S1600536812044200
_journal_volume 68
_journal_year 2012
_chemical_formula_iupac 'C4 H4 Br2 O2'
_chemical_formula_moiety 'C4 H4 Br2 O2'
_chemical_formula_sum 'C4 H4 Br2 O2'
_chemical_formula_weight 243.89
_chemical_melting_point_lt 395
_chemical_name_systematic
;
1,4-Dibromobutane-2,3-dione
;
_space_group_IT_number 61
_symmetry_cell_setting orthorhombic
_symmetry_space_group_name_Hall '-P 2ac 2ab'
_symmetry_space_group_name_H-M 'P b c a'
_atom_sites_solution_hydrogens geom
_atom_sites_solution_primary direct
_atom_sites_solution_secondary difmap
_audit_creation_method SHELXL-97
_cell_angle_alpha 90.00
_cell_angle_beta 90.00
_cell_angle_gamma 90.00
_cell_formula_units_Z 4
_cell_length_a 6.9450(10)
_cell_length_b 5.5420(10)
_cell_length_c 17.238(3)
_cell_measurement_reflns_used 25
_cell_measurement_temperature 298(2)
_cell_measurement_theta_max 14
_cell_measurement_theta_min 9
_cell_volume 663.48(19)
_computing_cell_refinement 'CAD-4 Software (Enraf--Nonius, 1985)'
_computing_data_collection 'CAD-4 Software (Enraf--Nonius, 1985)'
_computing_data_reduction 'XCAD4 (Harms & Wocadlo, 1995)'
_computing_molecular_graphics 'SHELXTL (Sheldrick, 2008)'
_computing_publication_material 'SHELXTL (Sheldrick, 2008)'
_computing_structure_refinement 'SHELXL97 (Sheldrick, 2008)'
_computing_structure_solution 'SHELXS97 (Sheldrick, 2008)'
_diffrn_ambient_temperature 298(2)
_diffrn_measured_fraction_theta_full 1.000
_diffrn_measured_fraction_theta_max 1.000
_diffrn_measurement_device_type 'Enraf--Nonius CAD-4'
_diffrn_measurement_method \w/2\q
_diffrn_radiation_monochromator graphite
_diffrn_radiation_source 'fine-focus sealed tube'
_diffrn_radiation_type MoK\a
_diffrn_radiation_wavelength 0.71073
_diffrn_reflns_av_R_equivalents 0.0770
_diffrn_reflns_av_sigmaI/netI 0.1754
_diffrn_reflns_limit_h_max 8
_diffrn_reflns_limit_h_min 0
_diffrn_reflns_limit_k_max 6
_diffrn_reflns_limit_k_min -6
_diffrn_reflns_limit_l_max 20
_diffrn_reflns_limit_l_min -20
_diffrn_reflns_number 614
_diffrn_reflns_theta_full 25.39
_diffrn_reflns_theta_max 25.39
_diffrn_reflns_theta_min 2.36
_diffrn_standards_decay_% 1
_diffrn_standards_interval_time 120
_diffrn_standards_number 3
_exptl_absorpt_coefficient_mu 12.126
_exptl_absorpt_correction_T_max 0.3768
_exptl_absorpt_correction_T_min 0.1953
_exptl_absorpt_correction_type psi-scan
_exptl_absorpt_process_details '(North <i>et al.</i>, 1968)'
_exptl_crystal_colour yellow
_exptl_crystal_density_diffrn 2.442
_exptl_crystal_density_method 'not measured'
_exptl_crystal_description cube
_exptl_crystal_F_000 456
_exptl_crystal_size_max 0.10
_exptl_crystal_size_mid 0.10
_exptl_crystal_size_min 0.10
_refine_diff_density_max 0.654
_refine_diff_density_min -0.596
_refine_ls_extinction_method none
_refine_ls_goodness_of_fit_ref 0.927
_refine_ls_hydrogen_treatment constr
_refine_ls_matrix_type full
_refine_ls_number_parameters 37
_refine_ls_number_reflns 614
_refine_ls_number_restraints 1
_refine_ls_restrained_S_all 0.928
_refine_ls_R_factor_all 0.1332
_refine_ls_R_factor_gt 0.0648
_refine_ls_shift/su_max 0.000
_refine_ls_shift/su_mean 0.000
_refine_ls_structure_factor_coef Fsqd
_refine_ls_weighting_details 'calc w=1/[\s^2^(Fo^2^)+(0.0000P)^2^] where P=(Fo^2^+2Fc^2^)/3'
_refine_ls_weighting_scheme calc
_refine_ls_wR_factor_gt 0.0869
_refine_ls_wR_factor_ref 0.1076
_reflns_number_gt 319
_reflns_number_total 614
_reflns_threshold_expression I>2\s(I)
_cod_data_source_file su2517.cif
_cod_data_source_block I
_cod_original_cell_volume 663.5(2)
_cod_database_code 2236654
_cod_database_fobs_code 2236654

loop_
_symmetry_equiv_pos_as_xyz
'x, y, z'
'-x+1/2, -y, z+1/2'
'-x, y+1/2, -z+1/2'
'x+1/2, -y+1/2, -z'
'-x, -y, -z'
'x-1/2, y, -z-1/2'
'x, -y-1/2, z-1/2'
'-x-1/2, y-1/2, z'

loop_
_atom_site_type_symbol
_atom_site_label
_atom_site_fract_x
_atom_site_fract_y
_atom_site_fract_z
_atom_site_U_iso_or_equiv
_atom_site_adp_type
_atom_site_calc_flag
_atom_site_refinement_flags
_atom_site_occupancy
_atom_site_symmetry_multiplicity
Br Br 0.96430(19) 0.17863(19) 0.67746(8) 0.0634(5) Uani d . 1 1
O O 0.8640(13) 0.2368(15) 0.5056(4) 0.062(2) Uani d . 1 1
C C1 1.0276(16) 0.4425(18) 0.6134(6) 0.055(3) Uani d D 1 1
H H1A 0.9689 0.5875 0.6342 0.066 Uiso calc R 1 1
H H1B 1.1661 0.4652 0.6138 0.066 Uiso calc R 1 1
C C2 0.9577(15) 0.4056(11) 0.5267(6) 0.039(2) Uani d D 1 1

loop_
_atom_site_aniso_label
_atom_site_aniso_U_11
_atom_site_aniso_U_22
_atom_site_aniso_U_33
_atom_site_aniso_U_12
_atom_site_aniso_U_13
_atom_site_aniso_U_23
Br 0.0755(7) 0.0501(7) 0.0647(9) -0.0027(7) 0.0041(7) 0.0097(6)
O 0.076(5) 0.036(3) 0.073(6) -0.026(5) -0.019(5) 0.007(3)
C1 0.045(6) 0.068(7) 0.052(7) 0.000(6) 0.009(6) -0.016(7)
C2 0.033(5) 0.028(4) 0.057(7) 0.013(6) 0.023(5) 0.007(5)

loop_
_atom_type_symbol
_atom_type_description
_atom_type_scat_dispersion_real
_atom_type_scat_dispersion_imag
_atom_type_scat_source
C C 0.0033 0.0016 'International Tables Vol C Tables 4.2.6.8 and 6.1.1.4'
H H 0.0000 0.0000 'International Tables Vol C Tables 4.2.6.8 and 6.1.1.4'
O O 0.0106 0.0060 'International Tables Vol C Tables 4.2.6.8 and 6.1.1.4'
Br Br -0.2901 2.4595 'International Tables Vol C Tables 4.2.6.8 and 6.1.1.4'

loop_
_geom_angle_atom_site_label_1
_geom_angle_atom_site_label_2
_geom_angle_atom_site_label_3
_geom_angle_site_symmetry_1
_geom_angle_site_symmetry_3
_geom_angle
C2 C1 Br . . 112.4(6)
C2 C1 H1A . . 109.1
Br C1 H1A . . 109.1
C2 C1 H1B . . 109.1
Br C1 H1B . . 109.1
H1A C1 H1B . . 107.9
O C2 C2 . 5_766 124.6(12)
O C2 C1 . . 123.7(8)
C2 C2 C1 5_766 . 111.4(10)

loop_
_geom_bond_atom_site_label_1
_geom_bond_atom_site_label_2
_geom_bond_site_symmetry_2
_geom_bond_distance
Br C1 . 1.885(10)
O C2 . 1.196(11)
C1 C2 . 1.585(9)
C1 H1A . 0.9700
C1 H1B . 0.9700
C2 C2 5_766 1.512(16)

loop_
_geom_torsion_atom_site_label_1
_geom_torsion_atom_site_label_2
_geom_torsion_atom_site_label_3
_geom_torsion_atom_site_label_4
_geom_torsion_site_symmetry_4
_geom_torsion
Br C1 C2 O . 4.7(13)
Br C1 C2 C2 5_766 -169.0(8)
